data_4121970
loop_
_publ_author_name
'Chakraborty, Sumit'
'Brennessel, William W.'
'Jones, William D.'

_publ_section_title
;
 A molecular iron catalyst for the acceptorless dehydrogenation and
 hydrogenation of N-heterocycles.
;
_journal_issue 24
_journal_name_full 'Journal of the American Chemical Society'
_journal_page_first 8564
_journal_page_last 8567
_journal_paper_doi 10.1021/ja504523b
_journal_volume 136
_journal_year 2014
_chemical_formula_moiety 'C17 H37 Fe N O P2'
_chemical_formula_sum 'C17 H37 Fe N O P2'
_chemical_formula_weight 389.26
_chemical_name_common jonsc21
_chemical_name_systematic
; 
  (iPr2PCH2CH2NCH2CH2PiPr2)FeH(CO)
;
_space_group_crystal_system triclinic
_space_group_IT_number 2
_space_group_name_Hall '-P 1'
_space_group_name_H-M_alt 'P -1'
_symmetry_space_group_name_Hall '-P 1'
_symmetry_space_group_name_H-M 'P -1'
_atom_sites_solution_hydrogens mixed
_atom_sites_solution_primary direct
_atom_sites_solution_secondary difmap
_audit_creation_method SHELXL-2014
_cell_angle_alpha 76.1095(19)
_cell_angle_beta 85.395(2)
_cell_angle_gamma 65.8753(18)
_cell_formula_units_Z 2
_cell_length_a 7.6270(8)
_cell_length_b 8.8684(9)
_cell_length_c 17.4002(17)
_cell_measurement_reflns_used 3959
_cell_measurement_temperature 100.0(5)
_cell_measurement_theta_max 38.33
_cell_measurement_theta_min 2.58
_cell_volume 1042.52(18)
_computing_cell_refinement 'SAINT (Bruker, 2013)'
_computing_data_collection 'APEX2 (Bruker, 2013)'
_computing_data_reduction 'SAINT (Bruker, 2013)'
_computing_molecular_graphics 'SHELXTL (Sheldrick, 2008)'
_computing_publication_material 'SHELXTL (Sheldrick, 2008)'
_computing_structure_refinement 'SHELXL-2014 (Sheldrick, 2014)'
_computing_structure_solution 'SIR2011 (Burla et al., 2012)'
_diffrn_ambient_temperature 100.0(5)
_diffrn_measured_fraction_theta_full 0.980
_diffrn_measured_fraction_theta_max 0.940
_diffrn_measurement_device_type 'Bruker SMART APEX II CCD platform'
_diffrn_measurement_method '\w scans'
_diffrn_radiation_type MoK\a
_diffrn_radiation_wavelength 0.71073
_diffrn_reflns_av_R_equivalents 0.0260
_diffrn_reflns_av_unetI/netI 0.0343
_diffrn_reflns_Laue_measured_fraction_full 0.980
_diffrn_reflns_Laue_measured_fraction_max 0.940
_diffrn_reflns_limit_h_max 12
_diffrn_reflns_limit_h_min -13
_diffrn_reflns_limit_k_max 15
_diffrn_reflns_limit_k_min -15
_diffrn_reflns_limit_l_max 30
_diffrn_reflns_limit_l_min -30
_diffrn_reflns_number 27957
_diffrn_reflns_point_group_measured_fraction_full 0.980
_diffrn_reflns_point_group_measured_fraction_max 0.940
_diffrn_reflns_theta_full 37.036
_diffrn_reflns_theta_max 38.596
_diffrn_reflns_theta_min 1.206
_diffrn_source 'fine-focus sealed tube'
_exptl_absorpt_coefficient_mu 0.879
_exptl_absorpt_correction_T_max 0.7476
_exptl_absorpt_correction_T_min 0.6626
_exptl_absorpt_correction_type multi-scan
_exptl_absorpt_process_details 'SADABS (Sheldrick, 2012)'
_exptl_crystal_colour red
_exptl_crystal_density_diffrn 1.240
_exptl_crystal_description block
_exptl_crystal_F_000 420
_exptl_crystal_size_max 0.32
_exptl_crystal_size_mid 0.16
_exptl_crystal_size_min 0.12
_refine_diff_density_max 0.783
_refine_diff_density_min -0.580
_refine_diff_density_rms 0.073
_refine_ls_extinction_method none
_refine_ls_goodness_of_fit_ref 1.065
_refine_ls_hydrogen_treatment mixed
_refine_ls_matrix_type full
_refine_ls_number_parameters 211
_refine_ls_number_reflns 11119
_refine_ls_number_restraints 0
_refine_ls_restrained_S_all 1.065
_refine_ls_R_factor_all 0.0429
_refine_ls_R_factor_gt 0.0319
_refine_ls_shift/su_max 0.001
_refine_ls_shift/su_mean 0.000
_refine_ls_structure_factor_coef Fsqd
_refine_ls_weighting_details 'w=1/[\s^2^(Fo^2^)+(0.0357P)^2^+0.1422P] where P=(Fo^2^+2Fc^2^)/3'
_refine_ls_weighting_scheme calc
_refine_ls_wR_factor_gt 0.0747
_refine_ls_wR_factor_ref 0.0791
_reflns_Friedel_coverage 0.000
_reflns_number_gt 9248
_reflns_number_total 11119
_reflns_threshold_expression 'I > 2\s(I)'
_cod_data_source_file ja504523b_si_002.cif
_cod_data_source_block 3
_cod_depositor_comments 'Adding full bibliography for 4121970.cif.'
_cod_database_code 4121970
_shelx_space_group_comment
; 
The symmetry employed for this shelxl refinement is uniquely defined 
by the following loop, which should always be used as a source of 
symmetry information in preference to the above space-group names. 
They are only intended as comments. 
;
_shelx_estimated_absorpt_t_min 0.766
_shelx_estimated_absorpt_t_max 0.902
_shelxl_version_number 2014-3

loop_
_space_group_symop_operation_xyz
'x, y, z'
'-x, -y, -z'

loop_
_atom_site_label
_atom_site_type_symbol
_atom_site_fract_x
_atom_site_fract_y
_atom_site_fract_z
_atom_site_U_iso_or_equiv
_atom_site_adp_type
_atom_site_occupancy
_atom_site_site_symmetry_order
_atom_site_calc_flag
_atom_site_refinement_flags_posn
_atom_site_refinement_flags_adp
Fe1 Fe 0.98785(2) 0.68869(2) 0.75552(2) 0.01133(3) Uani 1 1 d . .
H1 H 1.146(2) 0.706(2) 0.7830(9) 0.040(4) Uiso 1 1 d . .
P1 P 0.80769(3) 0.80796(3) 0.84679(2) 0.01268(4) Uani 1 1 d . .
P2 P 1.15172(3) 0.61829(3) 0.65213(2) 0.01221(4) Uani 1 1 d . .
O1 O 1.15854(13) 0.34999(10) 0.85600(5) 0.03013(17) Uani 1 1 d . .
N1 N 0.80964(11) 0.86467(9) 0.68368(4) 0.01435(12) Uani 1 1 d . .
C1 C 1.09020(13) 0.48722(11) 0.81608(5) 0.01762(15) Uani 1 1 d . .
C2 C 0.59165(13) 0.96923(12) 0.79038(6) 0.01904(16) Uani 1 1 d . .
H2A H 0.4909 0.9248 0.7934 0.023 Uiso 1 1 calc R U
H2B H 0.5403 1.0721 0.8122 0.023 Uiso 1 1 calc R U
C3 C 0.65084(13) 1.01157(11) 0.70454(5) 0.01792(15) Uani 1 1 d . .
H3A H 0.5392 1.0479 0.6688 0.021 Uiso 1 1 calc R U
H3B H 0.6910 1.1071 0.6969 0.021 Uiso 1 1 calc R U
C4 C 0.83680(14) 0.90699(11) 0.59780(5) 0.01804(16) Uani 1 1 d . .
H4A H 0.8831 0.9992 0.5847 0.022 Uiso 1 1 calc R U
H4B H 0.7120 0.9483 0.5698 0.022 Uiso 1 1 calc R U
C5 C 0.98170(14) 0.75244(11) 0.56932(5) 0.01734(15) Uani 1 1 d . .
H5A H 1.0507 0.7888 0.5229 0.021 Uiso 1 1 calc R U
H5B H 0.9149 0.6888 0.5539 0.021 Uiso 1 1 calc R U
C6 C 0.89251(13) 0.92632(11) 0.89818(5) 0.01691(15) Uani 1 1 d . .
H6 H 0.7842 0.9902 0.9298 0.020 Uiso 1 1 calc R U
C7 C 0.95050(19) 1.05486(14) 0.83833(7) 0.0273(2) Uani 1 1 d . .
H7A H 0.9951 1.1160 0.8667 0.041 Uiso 1 1 calc R U
H7B H 0.8394 1.1357 0.8044 0.041 Uiso 1 1 calc R U
H7C H 1.0541 0.9950 0.8056 0.041 Uiso 1 1 calc R U
C8 C 1.05913(14) 0.80282(13) 0.95541(6) 0.02155(17) Uani 1 1 d . .
H8A H 1.1116 0.8670 0.9782 0.032 Uiso 1 1 calc R U
H8B H 1.1599 0.7281 0.9267 0.032 Uiso 1 1 calc R U
H8C H 1.0125 0.7344 0.9979 0.032 Uiso 1 1 calc R U
C9 C 0.71779(13) 0.68110(11) 0.92752(5) 0.01646(15) Uani 1 1 d . .
H9 H 0.8310 0.5981 0.9621 0.020 Uiso 1 1 calc R U
C10 C 0.63580(16) 0.57782(13) 0.89401(6) 0.02262(18) Uani 1 1 d . .
H10A H 0.6062 0.4993 0.9377 0.034 Uiso 1 1 calc R U
H10B H 0.7306 0.5133 0.8598 0.034 Uiso 1 1 calc R U
H10C H 0.5182 0.6549 0.8631 0.034 Uiso 1 1 calc R U
C11 C 0.57222(15) 0.78644(14) 0.98011(6) 0.02255(18) Uani 1 1 d . .
H11A H 0.5317 0.7118 1.0218 0.034 Uiso 1 1 calc R U
H11B H 0.4601 0.8714 0.9479 0.034 Uiso 1 1 calc R U
H11C H 0.6317 0.8436 1.0043 0.034 Uiso 1 1 calc R U
C12 C 1.36701(14) 0.66602(13) 0.62844(6) 0.02055(17) Uani 1 1 d . .
H12 H 1.4097 0.6470 0.5744 0.025 Uiso 1 1 calc R U
C13 C 1.31922(18) 0.85170(15) 0.62749(7) 0.0279(2) Uani 1 1 d . .
H13A H 1.4340 0.8754 0.6138 0.042 Uiso 1 1 calc R U
H13B H 1.2762 0.8730 0.6799 0.042 Uiso 1 1 calc R U
H13C H 1.2169 0.9256 0.5881 0.042 Uiso 1 1 calc R U
C14 C 1.53081(15) 0.54651(16) 0.68765(8) 0.0301(2) Uani 1 1 d . .
H14A H 1.6366 0.5840 0.6795 0.045 Uiso 1 1 calc R U
H14B H 1.5765 0.4309 0.6796 0.045 Uiso 1 1 calc R U
H14C H 1.4842 0.5481 0.7417 0.045 Uiso 1 1 calc R U
C15 C 1.23365(13) 0.39909(11) 0.63834(5) 0.01521(14) Uani 1 1 d . .
H15 H 1.3316 0.3240 0.6811 0.018 Uiso 1 1 calc R U
C16 C 1.06921(15) 0.33926(12) 0.65022(6) 0.02120(17) Uani 1 1 d . .
H16A H 1.1203 0.2181 0.6508 0.032 Uiso 1 1 calc R U
H16B H 0.9746 0.4034 0.6068 0.032 Uiso 1 1 calc R U
H16C H 1.0075 0.3580 0.7007 0.032 Uiso 1 1 calc R U
C17 C 1.33283(15) 0.37426(12) 0.55938(6) 0.02053(17) Uani 1 1 d . .
H17A H 1.3610 0.2594 0.5537 0.031 Uiso 1 1 calc R U
H17B H 1.4529 0.3901 0.5583 0.031 Uiso 1 1 calc R U
H17C H 1.2479 0.4574 0.5157 0.031 Uiso 1 1 calc R U

loop_
_atom_site_aniso_label
_atom_site_aniso_U_11
_atom_site_aniso_U_22
_atom_site_aniso_U_33
_atom_site_aniso_U_23
_atom_site_aniso_U_13
_atom_site_aniso_U_12
Fe1 0.01136(5) 0.01093(5) 0.01108(5) -0.00245(3) 0.00083(4) -0.00401(4)
P1 0.01272(9) 0.01286(9) 0.01325(9) -0.00436(7) 0.00237(7) -0.00554(7)
P2 0.01251(9) 0.01314(8) 0.01166(9) -0.00386(6) 0.00165(6) -0.00550(7)
O1 0.0367(4) 0.0181(3) 0.0254(4) 0.0034(3) -0.0023(3) -0.0049(3)
N1 0.0149(3) 0.0118(3) 0.0141(3) -0.0021(2) 0.0000(2) -0.0035(2)
C1 0.0189(4) 0.0168(4) 0.0148(3) -0.0030(3) 0.0016(3) -0.0054(3)
C2 0.0151(4) 0.0180(4) 0.0201(4) -0.0055(3) 0.0012(3) -0.0022(3)
C3 0.0179(4) 0.0123(3) 0.0188(4) -0.0028(3) -0.0005(3) -0.0015(3)
C4 0.0208(4) 0.0141(3) 0.0146(3) 0.0000(3) 0.0002(3) -0.0042(3)
C5 0.0212(4) 0.0162(3) 0.0119(3) -0.0017(3) -0.0007(3) -0.0054(3)
C6 0.0191(4) 0.0172(3) 0.0183(4) -0.0077(3) 0.0039(3) -0.0099(3)
C7 0.0409(6) 0.0258(5) 0.0256(5) -0.0075(4) 0.0064(4) -0.0238(5)
C8 0.0207(4) 0.0269(4) 0.0218(4) -0.0099(3) -0.0001(3) -0.0119(3)
C9 0.0186(4) 0.0187(4) 0.0154(3) -0.0049(3) 0.0042(3) -0.0109(3)
C10 0.0252(5) 0.0261(4) 0.0249(4) -0.0094(4) 0.0065(4) -0.0177(4)
C11 0.0239(4) 0.0284(5) 0.0212(4) -0.0109(4) 0.0100(3) -0.0151(4)
C12 0.0192(4) 0.0272(4) 0.0223(4) -0.0118(3) 0.0077(3) -0.0142(3)
C13 0.0334(6) 0.0289(5) 0.0322(5) -0.0106(4) 0.0097(4) -0.0227(4)
C14 0.0151(4) 0.0376(6) 0.0430(6) -0.0198(5) 0.0012(4) -0.0101(4)
C15 0.0155(3) 0.0139(3) 0.0147(3) -0.0047(3) -0.0002(3) -0.0036(3)
C16 0.0244(4) 0.0176(4) 0.0249(4) -0.0066(3) 0.0015(3) -0.0110(3)
C17 0.0230(4) 0.0205(4) 0.0164(4) -0.0077(3) 0.0020(3) -0.0055(3)

loop_
_atom_type_symbol
_atom_type_description
_atom_type_scat_dispersion_real
_atom_type_scat_dispersion_imag
_atom_type_scat_source
C C 0.0033 0.0016 'International Tables Vol C Tables 4.2.6.8 and 6.1.1.4'
H H 0.0000 0.0000 'International Tables Vol C Tables 4.2.6.8 and 6.1.1.4'
N N 0.0061 0.0033 'International Tables Vol C Tables 4.2.6.8 and 6.1.1.4'
O O 0.0106 0.0060 'International Tables Vol C Tables 4.2.6.8 and 6.1.1.4'
P P 0.1023 0.0942 'International Tables Vol C Tables 4.2.6.8 and 6.1.1.4'
Fe Fe 0.3463 0.8444 'International Tables Vol C Tables 4.2.6.8 and 6.1.1.4'

loop_
_geom_angle_atom_site_label_1
_geom_angle_atom_site_label_2
_geom_angle_atom_site_label_3
_geom_angle
C1 Fe1 N1 156.02(4)
C1 Fe1 P2 94.72(3)
N1 Fe1 P2 85.68(3)
C1 Fe1 P1 95.72(3)
N1 Fe1 P1 85.61(2)
P2 Fe1 P1 169.357(10)
C1 Fe1 H1 82.8(7)
N1 Fe1 H1 121.2(7)
P2 Fe1 H1 88.9(6)
P1 Fe1 H1 90.3(6)
C2 P1 C6 105.01(4)
C2 P1 C9 105.08(5)
C6 P1 C9 103.94(4)
C2 P1 Fe1 102.86(3)
C6 P1 Fe1 118.67(3)
C9 P1 Fe1 119.62(3)
C5 P2 C12 104.79(5)
C5 P2 C15 105.07(4)
C12 P2 C15 103.13(4)
C5 P2 Fe1 103.17(3)
C12 P2 Fe1 118.63(3)
C15 P2 Fe1 120.33(3)
C4 N1 C3 107.86(7)
C4 N1 Fe1 124.99(6)
C3 N1 Fe1 124.75(6)
O1 C1 Fe1 178.81(9)
C3 C2 P1 107.19(6)
C3 C2 H2A 110.3
P1 C2 H2A 110.3
C3 C2 H2B 110.3
P1 C2 H2B 110.3
H2A C2 H2B 108.5
N1 C3 C2 111.43(7)
N1 C3 H3A 109.3
C2 C3 H3A 109.3
N1 C3 H3B 109.3
C2 C3 H3B 109.3
H3A C3 H3B 108.0
N1 C4 C5 111.21(7)
N1 C4 H4A 109.4
C5 C4 H4A 109.4
N1 C4 H4B 109.4
C5 C4 H4B 109.4
H4A C4 H4B 108.0
C4 C5 P2 107.12(6)
C4 C5 H5A 110.3
P2 C5 H5A 110.3
C4 C5 H5B 110.3
P2 C5 H5B 110.3
H5A C5 H5B 108.5
C7 C6 C8 111.33(9)
C7 C6 P1 110.73(7)
C8 C6 P1 110.18(6)
C7 C6 H6 108.2
C8 C6 H6 108.2
P1 C6 H6 108.2
C6 C7 H7A 109.5
C6 C7 H7B 109.5
H7A C7 H7B 109.5
C6 C7 H7C 109.5
H7A C7 H7C 109.5
H7B C7 H7C 109.5
C6 C8 H8A 109.5
C6 C8 H8B 109.5
H8A C8 H8B 109.5
C6 C8 H8C 109.5
H8A C8 H8C 109.5
H8B C8 H8C 109.5
C11 C9 C10 111.07(8)
C11 C9 P1 113.65(6)
C10 C9 P1 110.51(6)
C11 C9 H9 107.1
C10 C9 H9 107.1
P1 C9 H9 107.1
C9 C10 H10A 109.5
C9 C10 H10B 109.5
H10A C10 H10B 109.5
C9 C10 H10C 109.5
H10A C10 H10C 109.5
H10B C10 H10C 109.5
C9 C11 H11A 109.5
C9 C11 H11B 109.5
H11A C11 H11B 109.5
C9 C11 H11C 109.5
H11A C11 H11C 109.5
H11B C11 H11C 109.5
C13 C12 C14 110.98(9)
C13 C12 P2 110.53(7)
C14 C12 P2 110.39(8)
C13 C12 H12 108.3
C14 C12 H12 108.3
P2 C12 H12 108.3
C12 C13 H13A 109.5
C12 C13 H13B 109.5
H13A C13 H13B 109.5
C12 C13 H13C 109.5
H13A C13 H13C 109.5
H13B C13 H13C 109.5
C12 C14 H14A 109.5
C12 C14 H14B 109.5
H14A C14 H14B 109.5
C12 C14 H14C 109.5
H14A C14 H14C 109.5
H14B C14 H14C 109.5
C16 C15 C17 111.26(8)
C16 C15 P2 111.23(6)
C17 C15 P2 113.73(6)
C16 C15 H15 106.7
C17 C15 H15 106.7
P2 C15 H15 106.7
C15 C16 H16A 109.5
C15 C16 H16B 109.5
H16A C16 H16B 109.5
C15 C16 H16C 109.5
H16A C16 H16C 109.5
H16B C16 H16C 109.5
C15 C17 H17A 109.5
C15 C17 H17B 109.5
H17A C17 H17B 109.5
C15 C17 H17C 109.5
H17A C17 H17C 109.5
H17B C17 H17C 109.5

loop_
_geom_bond_atom_site_label_1
_geom_bond_atom_site_label_2
_geom_bond_distance
Fe1 C1 1.7320(9)
Fe1 N1 1.8569(7)
Fe1 P2 2.1746(3)
Fe1 P1 2.1902(3)
Fe1 H1 1.405(16)
P1 C2 1.8394(9)
P1 C6 1.8489(9)
P1 C9 1.8510(9)
P2 C5 1.8408(9)
P2 C12 1.8496(10)
P2 C15 1.8530(9)
O1 C1 1.1700(11)
N1 C4 1.4702(11)
N1 C3 1.4705(11)
C2 C3 1.5287(13)
C2 H2A 0.9900
C2 H2B 0.9900
C3 H3A 0.9900
C3 H3B 0.9900
C4 C5 1.5314(13)
C4 H4A 0.9900
C4 H4B 0.9900
C5 H5A 0.9900
C5 H5B 0.9900
C6 C7 1.5322(14)
C6 C8 1.5323(14)
C6 H6 1.0000
C7 H7A 0.9800
C7 H7B 0.9800
C7 H7C 0.9800
C8 H8A 0.9800
C8 H8B 0.9800
C8 H8C 0.9800
C9 C11 1.5305(13)
C9 C10 1.5339(13)
C9 H9 1.0000
C10 H10A 0.9800
C10 H10B 0.9800
C10 H10C 0.9800
C11 H11A 0.9800
C11 H11B 0.9800
C11 H11C 0.9800
C12 C13 1.5303(15)
C12 C14 1.5315(16)
C12 H12 1.0000
C13 H13A 0.9800
C13 H13B 0.9800
C13 H13C 0.9800
C14 H14A 0.9800
C14 H14B 0.9800
C14 H14C 0.9800
C15 C16 1.5320(14)
C15 C17 1.5332(13)
C15 H15 1.0000
C16 H16A 0.9800
C16 H16B 0.9800
C16 H16C 0.9800
C17 H17A 0.9800
C17 H17B 0.9800
C17 H17C 0.9800

loop_
_geom_torsion_atom_site_label_1
_geom_torsion_atom_site_label_2
_geom_torsion_atom_site_label_3
_geom_torsion_atom_site_label_4
_geom_torsion
C1 Fe1 N1 C4 -98.21(11)
P2 Fe1 N1 C4 -6.30(7)
P1 Fe1 N1 C4 167.58(7)
C1 Fe1 N1 C3 101.52(11)
P2 Fe1 N1 C3 -166.57(7)
P1 Fe1 N1 C3 7.30(7)
C6 P1 C2 C3 100.63(7)
C9 P1 C2 C3 -150.08(7)
Fe1 P1 C2 C3 -24.16(7)
C4 N1 C3 C2 171.13(8)
Fe1 N1 C3 C2 -25.76(11)
P1 C2 C3 N1 30.41(10)
C3 N1 C4 C5 -172.47(8)
Fe1 N1 C4 C5 24.47(11)
N1 C4 C5 P2 -29.63(10)
C12 P2 C5 C4 -100.58(7)
C15 P2 C5 C4 151.09(6)
Fe1 P2 C5 C4 24.21(7)
C2 P1 C6 C7 -63.15(8)
C9 P1 C6 C7 -173.27(7)
Fe1 P1 C6 C7 51.00(8)
C2 P1 C6 C8 173.25(7)
C9 P1 C6 C8 63.13(7)
Fe1 P1 C6 C8 -72.60(7)
C2 P1 C9 C11 -57.35(8)
C6 P1 C9 C11 52.72(8)
Fe1 P1 C9 C11 -172.08(6)
C2 P1 C9 C10 68.31(8)
C6 P1 C9 C10 178.38(7)
Fe1 P1 C9 C10 -46.42(8)
C5 P2 C12 C13 63.77(8)
C15 P2 C12 C13 173.51(7)
Fe1 P2 C12 C13 -50.60(9)
C5 P2 C12 C14 -173.05(7)
C15 P2 C12 C14 -63.32(8)
Fe1 P2 C12 C14 72.58(7)
C5 P2 C15 C16 -66.79(7)
C12 P2 C15 C16 -176.32(7)
Fe1 P2 C15 C16 48.73(7)
C5 P2 C15 C17 59.77(7)
C12 P2 C15 C17 -49.75(8)
Fe1 P2 C15 C17 175.30(5)
